data_9012812
loop_
_publ_author_name
'Chinh, L. T.'
'Pobedimskaya, E. A.'
'Khomyakov, A. P.'

_publ_section_title
;Crystal structure of dawsonite, NaAl(CO3)(OH)2 and its first discovery in the
 Khibiny alkaline massiv Locality: Khibiny alkaline massif, Kola peninsula,
 Russia
;
_journal_name_full 'Vestnik Moskovskogo Universiteta Geologiya'
_journal_page_first 74
_journal_page_last 77
_journal_volume 42
_journal_year 1987
_chemical_compound_source 'Khibiny alkaline massif, Kola peninsula, Russia'
_chemical_formula_sum 'C H2 Al Na O5'
_chemical_name_mineral Dawsonite
_space_group_IT_number 46
_symmetry_space_group_name_Hall 'I -2c 2'
_symmetry_space_group_name_H-M 'I 2 c m'
_cell_angle_alpha 90
_cell_angle_beta 90
_cell_angle_gamma 90
_cell_length_a 6.762
_cell_length_b 10.428
_cell_length_c 5.593
_cell_formula_units_Z 4
_cell_volume 394.386
_database_code_amcsd 0015709
_exptl_crystal_density_diffrn 2.425
_cod_original_formula_sum 'Na Al C O5 H2'
_cod_database_code 9012812

loop_
_space_group_symop_operation_xyz
x,y,z
1/2+x,1/2+y,1/2+z
x,-y,1/2+z
1/2+x,1/2-y,+z
x,y,1/2-z
1/2+x,1/2+y,-z
x,-y,-z
1/2+x,1/2-y,1/2-z

loop_
_atom_site_label
_atom_site_fract_x
_atom_site_fract_y
_atom_site_fract_z
_atom_site_U_iso_or_equiv
Na 0.74010 0.74950 0.25000 0.02368
Al -0.00400 0.00000 0.00000 0.00874
C -0.01800 0.75140 0.75000 0.00975
O1 -0.01500 0.36750 0.25000 0.01798
O2 -0.00150 0.81490 0.54880 0.01672
O3 0.16820 -0.02220 0.25000 0.00393
O4 0.80040 -0.02950 0.25000 0.02128
H1 0.22640 0.48370 0.25000 ?
H2 0.76490 0.46590 0.25000 ?

loop_
_cod_related_entry_id
_cod_related_entry_database
_cod_related_entry_code
1 AMCSD 0015709
